data_4108876
loop_
_publ_author_name
'Thibault Cantat'
'Christopher R. Graves'
'Kimberly C. Jantunen'
'Carol J. Burns'
'Brian L. Scott'
'Eric J. Schelter'
'David E. Morris'
'P. Jeffrey Hay'
'Jaqueline L. Kiplinger'

_publ_section_title
;
 Evidence for the Involvement of 5f Orbitals in the Bonding and Reactivity
 of Organometallic Actinide Compounds: Thorium(IV) and Uranium(IV)
 Bis(hydrazonato) Complexes
;
_journal_name_full 'Journal of the American Chemical Society'
_journal_page_first 17537
_journal_page_last 17551
_journal_paper_doi 10.1021/ja8067287
_journal_volume 130
_journal_year 2008
_chemical_formula_sum 'C60 H64 N4 Th'
_chemical_formula_weight 1073.19
_chemical_name_systematic
; 
 ? 
;
_space_group_IT_number 2
_symmetry_cell_setting triclinic
_symmetry_space_group_name_Hall '-P 1'
_symmetry_space_group_name_H-M 'P -1'
_atom_sites_solution_hydrogens geom
_atom_sites_solution_primary direct
_atom_sites_solution_secondary difmap
_audit_creation_method SHELXL-97
_cell_angle_alpha 108.229(5)
_cell_angle_beta 99.175(4)
_cell_angle_gamma 96.147(5)
_cell_formula_units_Z 2
_cell_length_a 10.185(3)
_cell_length_b 13.049(4)
_cell_length_c 19.650(5)
_cell_measurement_temperature 203(2)
_cell_volume 2414.2(12)
_computing_cell_refinement 'SAINT 4.05 (Bruker, 1996)'
_computing_data_collection 'SMART 4.210 (Bruker, 1996)'
_computing_data_reduction 'SAINT 4.05 (Bruker, 1996)'
_computing_molecular_graphics 'SHELXTL 6.10 (Bruker, 2001)'
_computing_publication_material 'SHELXTL 6.10 (Bruker, 2001)'
_computing_structure_refinement 'SHELXL-97 (Sheldrick, 1997)'
_computing_structure_solution 'SHELXS-97 (Sheldrick, 1997)'
_diffrn_ambient_temperature 203(2)
_diffrn_measured_fraction_theta_full 0.918
_diffrn_measured_fraction_theta_max 0.911
_diffrn_measurement_device_type 'Bruker SMART 1k CCD'
_diffrn_measurement_method '\f scans'
_diffrn_radiation_monochromator graphite
_diffrn_radiation_source 'fine-focus sealed tube'
_diffrn_radiation_type MoK\a
_diffrn_radiation_wavelength 0.71073
_diffrn_reflns_av_R_equivalents 0.0284
_diffrn_reflns_av_sigmaI/netI 0.0313
_diffrn_reflns_limit_h_max 12
_diffrn_reflns_limit_h_min -12
_diffrn_reflns_limit_k_max 14
_diffrn_reflns_limit_k_min -13
_diffrn_reflns_limit_l_max 23
_diffrn_reflns_limit_l_min -23
_diffrn_reflns_number 15654
_diffrn_reflns_theta_full 25.00
_diffrn_reflns_theta_max 25.43
_diffrn_reflns_theta_min 1.11
_diffrn_standards_decay_% 0
_diffrn_standards_interval_count 0
_diffrn_standards_interval_time 0
_diffrn_standards_number 0
_exptl_absorpt_coefficient_mu 3.132
_exptl_absorpt_correction_T_max 0.6682
_exptl_absorpt_correction_T_min 0.3985
_exptl_absorpt_correction_type multi-scan
_exptl_absorpt_process_details 'SADABS 2.03 (Sheldrick, 2001)'
_exptl_crystal_colour colorless
_exptl_crystal_density_diffrn 1.476
_exptl_crystal_description 'rectangular slab'
_exptl_crystal_F_000 1084
_exptl_crystal_size_max 0.36
_exptl_crystal_size_mid 0.26
_exptl_crystal_size_min 0.14
_refine_diff_density_max 4.359
_refine_diff_density_min -2.315
_refine_diff_density_rms 0.199
_refine_ls_extinction_method none
_refine_ls_goodness_of_fit_ref 1.508
_refine_ls_hydrogen_treatment constr
_refine_ls_matrix_type full
_refine_ls_number_parameters 465
_refine_ls_number_reflns 8119
_refine_ls_number_restraints 0
_refine_ls_restrained_S_all 1.508
_refine_ls_R_factor_all 0.0676
_refine_ls_R_factor_gt 0.0604
_refine_ls_shift/su_max 0.041
_refine_ls_shift/su_mean 0.001
_refine_ls_structure_factor_coef Fsqd
_refine_ls_weighting_details 'calc w=1/[\s^2^(Fo^2^)+(0.0960P)^2^+0.0000P] where P=(Fo^2^+2Fc^2^)/3'
_refine_ls_weighting_scheme calc
_refine_ls_wR_factor_gt 0.1657
_refine_ls_wR_factor_ref 0.1714
_reflns_number_gt 7370
_reflns_number_total 8119
_reflns_threshold_expression >2sigma(I)
_cod_data_source_file ja8067287_si_002_3.cif
_cod_data_source_block ccd781
_cod_original_cell_volume 2414.3(11)
_cod_database_code 4108876

loop_
_symmetry_equiv_pos_as_xyz
'x, y, z'
'-x, -y, -z'

loop_
_atom_site_label
_atom_site_type_symbol
_atom_site_fract_x
_atom_site_fract_y
_atom_site_fract_z
_atom_site_U_iso_or_equiv
_atom_site_adp_type
_atom_site_occupancy
_atom_site_symmetry_multiplicity
_atom_site_calc_flag
_atom_site_refinement_flags
Th1 Th 0.89232(2) 0.83236(2) 0.197554(14) 0.02471(14) Uani 1 1 d .
N1 N 0.7275(7) 0.6895(6) 0.2209(4) 0.0288(15) Uani 1 1 d .
N2 N 0.7193(7) 0.7950(6) 0.2559(4) 0.0308(15) Uani 1 1 d .
N3 N 0.9794(6) 1.0401(6) 0.2436(4) 0.0282(15) Uani 1 1 d .
N4 N 0.8920(7) 1.0046(6) 0.2801(4) 0.0309(15) Uani 1 1 d .
C1 C 0.7901(3) 0.9084(3) 0.07937(17) 0.0262(17) Uani 1 1 d G
C2 C 0.6735(3) 0.8531(3) 0.09202(17) 0.0316(19) Uani 1 1 d G
C3 C 0.6746(3) 0.7386(3) 0.06511(17) 0.036(2) Uani 1 1 d G
C4 C 0.7918(3) 0.7231(3) 0.03582(15) 0.036(2) Uani 1 1 d G
C5 C 0.8632(3) 0.8281(3) 0.04464(15) 0.0314(18) Uani 1 1 d G
C6 C 0.8294(4) 1.0311(3) 0.0993(2) 0.050(3) Uani 1 1 d G
H6A H 0.7803 1.0678 0.1349 0.076 Uiso 1 1 calc R
H6B H 0.8085 1.0511 0.0563 0.076 Uiso 1 1 calc R
H6C H 0.9244 1.0520 0.1195 0.076 Uiso 1 1 calc R
C7 C 0.5672(4) 0.9067(4) 0.1278(2) 0.060(3) Uani 1 1 d G
H7A H 0.4803 0.8763 0.0962 0.090 Uiso 1 1 calc R
H7B H 0.5853 0.9840 0.1367 0.090 Uiso 1 1 calc R
H7C H 0.5680 0.8940 0.1734 0.090 Uiso 1 1 calc R
C8 C 0.5695(4) 0.6491(3) 0.0672(2) 0.061(3) Uani 1 1 d G
H8A H 0.4895 0.6784 0.0775 0.092 Uiso 1 1 calc R
H8B H 0.6043 0.6208 0.1048 0.092 Uiso 1 1 calc R
H8C H 0.5482 0.5913 0.0208 0.092 Uiso 1 1 calc R
C9 C 0.8332(4) 0.6143(3) 0.00137(18) 0.064(3) Uani 1 1 d G
H9A H 0.8630 0.6133 -0.0427 0.095 Uiso 1 1 calc R
H9B H 0.7577 0.5568 -0.0100 0.095 Uiso 1 1 calc R
H9C H 0.9054 0.6033 0.0349 0.095 Uiso 1 1 calc R
C10 C 0.9939(3) 0.8503(4) 0.02120(18) 0.052(3) Uani 1 1 d G
H10A H 0.9855 0.8080 -0.0294 0.077 Uiso 1 1 calc R
H10B H 1.0650 0.8304 0.0504 0.077 Uiso 1 1 calc R
H10C H 1.0145 0.9268 0.0277 0.077 Uiso 1 1 calc R
C11 C 1.0888(3) 0.6926(3) 0.20304(17) 0.035(2) Uani 1 1 d G
C12 C 1.0500(3) 0.7173(3) 0.26908(18) 0.037(2) Uani 1 1 d G
C13 C 1.1017(3) 0.8261(3) 0.30565(17) 0.038(2) Uani 1 1 d G
C14 C 1.1754(3) 0.8745(3) 0.26900(17) 0.035(2) Uani 1 1 d G
C15 C 1.1678(3) 0.7911(3) 0.19868(16) 0.038(2) Uani 1 1 d G
C16 C 1.0784(4) 0.5788(3) 0.1437(2) 0.050(3) Uani 1 1 d G
H16A H 1.0344 0.5802 0.0971 0.075 Uiso 1 1 calc R
H16B H 1.0271 0.5240 0.1565 0.075 Uiso 1 1 calc R
H16C H 1.1673 0.5619 0.1410 0.075 Uiso 1 1 calc R
C17 C 0.9815(4) 0.6322(4) 0.3025(2) 0.051(3) Uani 1 1 d G
H17A H 0.9188 0.6654 0.3306 0.076 Uiso 1 1 calc R
H17B H 1.0502 0.6129 0.3335 0.076 Uiso 1 1 calc R
H17C H 0.9347 0.5676 0.2633 0.076 Uiso 1 1 calc R
C18 C 1.1027(4) 0.8799(4) 0.3858(2) 0.048(3) Uani 1 1 d G
H18A H 1.0473 0.8320 0.4022 0.073 Uiso 1 1 calc R
H18B H 1.0681 0.9473 0.3929 0.073 Uiso 1 1 calc R
H18C H 1.1934 0.8948 0.4134 0.073 Uiso 1 1 calc R
C19 C 1.2700(4) 0.9881(3) 0.3017(2) 0.059(3) Uani 1 1 d G
H19A H 1.3079 1.0042 0.2637 0.089 Uiso 1 1 calc R
H19B H 1.3412 0.9863 0.3394 0.089 Uiso 1 1 calc R
H19C H 1.2189 1.0437 0.3219 0.089 Uiso 1 1 calc R
C20 C 1.2481(3) 0.7928(4) 0.14674(19) 0.056(3) Uani 1 1 d G
H20A H 1.1999 0.7461 0.0991 0.084 Uiso 1 1 calc R
H20B H 1.3304 0.7670 0.1592 0.084 Uiso 1 1 calc R
H20C H 1.2686 0.8662 0.1466 0.084 Uiso 1 1 calc R
C21 C 0.6607(8) 0.6008(7) 0.2218(5) 0.0282(18) Uani 1 1 d .
C22 C 0.6809(3) 0.4913(3) 0.17168(18) 0.034(2) Uani 1 1 d G
C23 C 0.7600(4) 0.4927(3) 0.1204(2) 0.037(2) Uani 1 1 d G
H23 H 0.7928 0.5587 0.1154 0.045 Uiso 1 1 calc R
C24 C 0.7900(5) 0.3953(4) 0.0765(2) 0.046(2) Uani 1 1 d G
H24 H 0.8429 0.3963 0.0422 0.055 Uiso 1 1 calc R
C25 C 0.7410(5) 0.2967(3) 0.0839(2) 0.045(2) Uani 1 1 d G
H25 H 0.7611 0.2315 0.0546 0.054 Uiso 1 1 calc R
C26 C 0.6619(5) 0.2953(3) 0.1352(3) 0.046(2) Uani 1 1 d G
H26 H 0.6291 0.2292 0.1402 0.055 Uiso 1 1 calc R
C27 C 0.6319(4) 0.3926(2) 0.17910(19) 0.042(2) Uani 1 1 d G
H27 H 0.5790 0.3917 0.2134 0.050 Uiso 1 1 calc R
C28 C 0.5592(4) 0.5949(3) 0.2710(2) 0.0343(19) Uani 1 1 d G
C29 C 0.4256(4) 0.5749(4) 0.2429(2) 0.042(2) Uani 1 1 d G
H29 H 0.3936 0.5725 0.1953 0.050 Uiso 1 1 calc R
C30 C 0.3355(4) 0.5578(4) 0.2873(3) 0.050(3) Uani 1 1 d G
H30 H 0.2432 0.5524 0.2716 0.060 Uiso 1 1 calc R
C31 C 0.3851(5) 0.5494(4) 0.3531(3) 0.057(3) Uani 1 1 d G
H31 H 0.3262 0.5305 0.3804 0.068 Uiso 1 1 calc R
C32 C 0.5241(5) 0.5689(5) 0.3803(2) 0.053(3) Uani 1 1 d G
H32 H 0.5555 0.5708 0.4278 0.064 Uiso 1 1 calc R
C33 C 0.6109(4) 0.5846(4) 0.34115(17) 0.044(2) Uani 1 1 d G
H33 H 0.7028 0.5890 0.3576 0.053 Uiso 1 1 calc R
C34 C 0.6087(9) 0.8296(8) 0.2881(5) 0.036(2) Uani 1 1 d .
H34A H 0.5269 0.7818 0.2573 0.043 Uiso 1 1 calc R
H34B H 0.6023 0.9026 0.2868 0.043 Uiso 1 1 calc R
C35 C 0.6109(6) 0.8320(6) 0.3658(3) 0.0339(19) Uani 1 1 d G
C36 C 0.4915(5) 0.8329(6) 0.3916(3) 0.048(2) Uani 1 1 d G
H36 H 0.4107 0.8297 0.3607 0.058 Uiso 1 1 calc R
C37 C 0.4930(6) 0.8387(6) 0.4636(4) 0.061(3) Uani 1 1 d G
H37 H 0.4131 0.8393 0.4809 0.073 Uiso 1 1 calc R
C38 C 0.6138(8) 0.8435(7) 0.5097(3) 0.065(3) Uani 1 1 d G
H38 H 0.6148 0.8474 0.5579 0.078 Uiso 1 1 calc R
C39 C 0.7332(6) 0.8426(7) 0.4839(3) 0.063(3) Uani 1 1 d G
H39 H 0.8140 0.8458 0.5147 0.076 Uiso 1 1 calc R
C40 C 0.7317(5) 0.8368(6) 0.4119(3) 0.043(2) Uani 1 1 d G
H40 H 0.8116 0.8362 0.3946 0.052 Uiso 1 1 calc R
C41 C 1.0424(8) 1.1360(7) 0.2551(4) 0.0275(17) Uani 1 1 d .
C42 C 1.1381(5) 1.1500(5) 0.2062(3) 0.0306(18) Uani 1 1 d G
C43 C 1.1699(6) 1.0581(4) 0.1571(3) 0.040(2) Uani 1 1 d G
H43 H 1.1325 0.9885 0.1547 0.047 Uiso 1 1 calc R
C44 C 1.2575(6) 1.0702(4) 0.1116(3) 0.039(2) Uani 1 1 d G
H44 H 1.2787 1.0087 0.0788 0.047 Uiso 1 1 calc R
C45 C 1.3133(6) 1.1742(5) 0.1152(3) 0.046(3) Uani 1 1 d G
H45 H 1.3719 1.1822 0.0848 0.056 Uiso 1 1 calc R
C46 C 1.2816(6) 1.2661(4) 0.1643(3) 0.046(2) Uani 1 1 d G
H46 H 1.3190 1.3356 0.1667 0.056 Uiso 1 1 calc R
C47 C 1.1940(6) 1.2540(4) 0.2098(3) 0.042(2) Uani 1 1 d G
H47 H 1.1728 1.3155 0.2426 0.050 Uiso 1 1 calc R
C48 C 1.0306(6) 1.2404(4) 0.3112(3) 0.035(2) Uani 1 1 d G
C49 C 0.9311(6) 1.2988(6) 0.2944(3) 0.043(2) Uani 1 1 d G
H49 H 0.8680 1.2694 0.2506 0.051 Uiso 1 1 calc R
C50 C 0.9260(8) 1.4012(5) 0.3430(5) 0.069(4) Uani 1 1 d G
H50 H 0.8594 1.4402 0.3318 0.082 Uiso 1 1 calc R
C51 C 1.0204(10) 1.4451(4) 0.4084(4) 0.071(4) Uani 1 1 d G
H51 H 1.0170 1.5136 0.4410 0.086 Uiso 1 1 calc R
C52 C 1.1198(8) 1.3867(6) 0.4252(3) 0.070(4) Uani 1 1 d G
H52 H 1.1830 1.4161 0.4690 0.084 Uiso 1 1 calc R
C53 C 1.1249(6) 1.2844(6) 0.3766(3) 0.047(2) Uani 1 1 d G
H53 H 1.1915 1.2453 0.3878 0.057 Uiso 1 1 calc R
C54 C 0.8716(9) 1.0698(7) 0.3514(4) 0.0323(19) Uani 1 1 d .
H54A H 0.9567 1.1161 0.3786 0.039 Uiso 1 1 calc R
H54B H 0.8492 1.0204 0.3774 0.039 Uiso 1 1 calc R
C55 C 0.7648(6) 1.1417(5) 0.3527(3) 0.035(2) Uani 1 1 d G
C56 C 0.6675(6) 1.1249(5) 0.2903(3) 0.045(2) Uani 1 1 d G
H56 H 0.6704 1.0712 0.2466 0.054 Uiso 1 1 calc R
C57 C 0.5659(6) 1.1884(6) 0.2932(4) 0.061(3) Uani 1 1 d G
H57 H 0.5008 1.1771 0.2515 0.073 Uiso 1 1 calc R
C58 C 0.5616(7) 1.2686(6) 0.3585(5) 0.079(5) Uani 1 1 d G
H58 H 0.4937 1.3111 0.3605 0.094 Uiso 1 1 calc R
C59 C 0.6590(9) 1.2855(6) 0.4209(4) 0.065(3) Uani 1 1 d G
H59 H 0.6561 1.3392 0.4646 0.078 Uiso 1 1 calc R
C60 C 0.7606(7) 1.2220(6) 0.4180(3) 0.053(3) Uani 1 1 d G
H60 H 0.8257 1.2333 0.4598 0.063 Uiso 1 1 calc R

loop_
_atom_site_aniso_label
_atom_site_aniso_U_11
_atom_site_aniso_U_22
_atom_site_aniso_U_33
_atom_site_aniso_U_23
_atom_site_aniso_U_13
_atom_site_aniso_U_12
Th1 0.02032(18) 0.0213(2) 0.03267(19) 0.00770(13) 0.00725(11) 0.00548(11)
N1 0.030(4) 0.017(4) 0.042(4) 0.011(3) 0.009(3) 0.008(3)
N2 0.036(4) 0.022(4) 0.035(4) 0.007(3) 0.013(3) 0.009(3)
N3 0.025(3) 0.029(4) 0.033(3) 0.011(3) 0.010(3) 0.009(3)
N4 0.031(4) 0.023(4) 0.045(4) 0.016(3) 0.015(3) 0.003(3)
C1 0.028(4) 0.021(5) 0.033(4) 0.013(3) 0.007(3) 0.006(3)
C2 0.022(4) 0.039(5) 0.032(4) 0.007(4) 0.006(3) 0.010(4)
C3 0.038(5) 0.029(5) 0.040(5) 0.013(4) 0.003(4) 0.009(4)
C4 0.036(5) 0.031(5) 0.042(5) 0.009(4) 0.012(4) 0.008(4)
C5 0.032(4) 0.028(5) 0.038(4) 0.014(4) 0.012(3) 0.004(3)
C6 0.049(6) 0.034(6) 0.075(7) 0.017(5) 0.031(5) 0.013(5)
C7 0.036(5) 0.057(8) 0.106(10) 0.041(7) 0.035(6) 0.019(5)
C8 0.045(6) 0.027(6) 0.095(9) 0.002(6) 0.011(6) -0.006(5)
C9 0.065(7) 0.044(7) 0.071(8) -0.005(6) 0.028(6) 0.015(6)
C10 0.052(6) 0.053(7) 0.054(6) 0.012(5) 0.032(5) 0.013(5)
C11 0.022(4) 0.034(5) 0.044(5) 0.006(4) 0.007(3) 0.008(3)
C12 0.027(4) 0.038(6) 0.048(5) 0.015(4) 0.007(4) 0.011(4)
C13 0.027(4) 0.038(6) 0.050(5) 0.012(4) 0.008(4) 0.013(4)
C14 0.025(4) 0.030(5) 0.049(5) 0.018(4) -0.001(4) 0.002(3)
C15 0.022(4) 0.048(6) 0.040(5) 0.010(4) 0.003(3) 0.010(4)
C16 0.037(5) 0.039(6) 0.060(6) -0.002(5) 0.000(4) 0.017(4)
C17 0.050(6) 0.052(7) 0.066(7) 0.039(6) 0.013(5) 0.013(5)
C18 0.046(6) 0.058(7) 0.040(5) 0.014(5) 0.003(4) 0.019(5)
C19 0.049(6) 0.047(7) 0.078(8) 0.033(6) -0.010(6) -0.006(5)
C20 0.035(5) 0.077(9) 0.075(7) 0.039(6) 0.027(5) 0.027(5)
C21 0.021(4) 0.026(5) 0.040(4) 0.012(4) 0.009(3) 0.007(3)
C22 0.024(4) 0.033(5) 0.042(5) 0.009(4) 0.005(3) 0.005(4)
C23 0.038(5) 0.028(5) 0.049(5) 0.015(4) 0.014(4) 0.005(4)
C24 0.051(6) 0.025(5) 0.068(7) 0.016(5) 0.026(5) 0.012(4)
C25 0.042(5) 0.021(5) 0.063(6) 0.001(4) 0.008(4) 0.009(4)
C26 0.043(5) 0.029(6) 0.070(7) 0.018(5) 0.018(5) 0.009(4)
C27 0.039(5) 0.030(6) 0.067(6) 0.022(5) 0.021(4) 0.016(4)
C28 0.026(4) 0.029(5) 0.052(5) 0.014(4) 0.016(4) 0.005(3)
C29 0.034(5) 0.032(6) 0.059(6) 0.016(4) 0.012(4) 0.001(4)
C30 0.030(5) 0.049(7) 0.070(7) 0.016(5) 0.020(5) -0.002(4)
C31 0.059(7) 0.038(6) 0.088(8) 0.024(6) 0.047(6) 0.007(5)
C32 0.073(8) 0.051(7) 0.047(6) 0.023(5) 0.026(5) 0.020(6)
C33 0.033(5) 0.041(6) 0.065(6) 0.023(5) 0.015(4) 0.013(4)
C34 0.032(4) 0.030(5) 0.052(5) 0.016(4) 0.012(4) 0.011(4)
C35 0.038(5) 0.021(5) 0.048(5) 0.011(4) 0.021(4) 0.011(4)
C36 0.056(6) 0.039(6) 0.060(6) 0.019(5) 0.026(5) 0.026(5)
C37 0.098(10) 0.043(7) 0.057(7) 0.017(5) 0.049(7) 0.030(6)
C38 0.088(9) 0.055(8) 0.036(5) 0.005(5) 0.011(6) -0.012(7)
C39 0.065(7) 0.070(9) 0.043(6) 0.018(5) -0.003(5) -0.017(6)
C40 0.040(5) 0.036(6) 0.052(5) 0.013(4) 0.011(4) 0.001(4)
C41 0.033(4) 0.018(4) 0.030(4) 0.006(3) 0.007(3) 0.003(3)
C42 0.025(4) 0.027(5) 0.038(4) 0.013(4) 0.002(3) 0.000(3)
C43 0.032(5) 0.042(6) 0.041(5) 0.009(4) 0.009(4) 0.003(4)
C44 0.028(4) 0.043(6) 0.044(5) 0.012(4) 0.009(4) 0.007(4)
C45 0.031(5) 0.066(8) 0.049(5) 0.029(5) 0.009(4) 0.001(5)
C46 0.037(5) 0.046(7) 0.059(6) 0.024(5) 0.013(4) -0.005(4)
C47 0.031(5) 0.047(6) 0.044(5) 0.011(4) 0.007(4) 0.001(4)
C48 0.046(5) 0.016(5) 0.044(5) 0.007(4) 0.017(4) 0.004(4)
C49 0.052(6) 0.024(5) 0.056(6) 0.016(4) 0.018(5) 0.009(4)
C50 0.093(10) 0.037(7) 0.106(11) 0.037(7) 0.064(9) 0.034(7)
C51 0.127(13) 0.031(7) 0.069(8) 0.013(6) 0.062(8) 0.017(7)
C52 0.096(10) 0.051(8) 0.045(6) -0.004(5) 0.016(6) -0.010(7)
C53 0.060(6) 0.039(6) 0.041(5) 0.014(4) 0.008(4) -0.002(5)
C54 0.039(5) 0.024(5) 0.034(4) 0.009(4) 0.013(4) 0.002(4)
C55 0.038(5) 0.026(5) 0.043(5) 0.011(4) 0.019(4) 0.003(4)
C56 0.044(5) 0.036(6) 0.057(6) 0.014(5) 0.015(4) 0.009(4)
C57 0.049(6) 0.057(8) 0.093(9) 0.038(7) 0.021(6) 0.024(6)
C58 0.069(9) 0.052(8) 0.148(14) 0.050(9) 0.063(9) 0.034(7)
C59 0.085(9) 0.057(8) 0.069(8) 0.023(6) 0.044(7) 0.034(7)
C60 0.071(7) 0.037(6) 0.056(6) 0.013(5) 0.028(5) 0.016(5)

loop_
_atom_type_symbol
_atom_type_description
_atom_type_scat_dispersion_real
_atom_type_scat_dispersion_imag
_atom_type_scat_source
C C 0.0033 0.0016 'International Tables Vol C Tables 4.2.6.8 and 6.1.1.4'
H H 0.0000 0.0000 'International Tables Vol C Tables 4.2.6.8 and 6.1.1.4'
N N 0.0061 0.0033 'International Tables Vol C Tables 4.2.6.8 and 6.1.1.4'
Th Th -7.2400 8.8979 'International Tables Vol C Tables 4.2.6.8 and 6.1.1.4'

loop_
_geom_angle_atom_site_label_1
_geom_angle_atom_site_label_2
_geom_angle_atom_site_label_3
_geom_angle
N4 Th1 N2 78.4(2)
N4 Th1 N1 109.3(2)
N2 Th1 N1 31.5(2)
N4 Th1 N3 31.6(2)
N2 Th1 N3 109.7(2)
N1 Th1 N3 140.9(2)
N4 Th1 C13 83.47(19)
N2 Th1 C13 95.51(19)
N1 Th1 C13 93.04(17)
N3 Th1 C13 85.26(16)
N4 Th1 C12 108.99(19)
N2 Th1 C12 88.53(19)
N1 Th1 C12 73.20(17)
N3 Th1 C12 113.51(16)
C13 Th1 C12 28.4
N4 Th1 C11 127.88(19)
N2 Th1 C11 111.21(19)
N1 Th1 C11 87.13(17)
N3 Th1 C11 117.08(16)
C13 Th1 C11 45.6
C12 Th1 C11 27.9
N4 Th1 C2 92.67(19)
N2 Th1 C2 83.52(19)
N1 Th1 C2 88.09(17)
N3 Th1 C2 91.54(16)
C13 Th1 C2 176.14(10)
C12 Th1 C2 154.93(10)
C11 Th1 C2 138.24(9)
N4 Th1 C1 89.00(19)
N2 Th1 C1 110.36(19)
N1 Th1 C1 115.83(17)
N3 Th1 C1 74.11(16)
C13 Th1 C1 151.01(10)
C12 Th1 C1 156.52(9)
C11 Th1 C1 128.62(8)
C2 Th1 C1 28.4
N4 Th1 C14 83.23(19)
N2 Th1 C14 121.93(19)
N1 Th1 C14 119.12(17)
N3 Th1 C14 70.79(16)
C13 Th1 C14 27.4
C12 Th1 C14 47.3
C11 Th1 C14 47.3
C2 Th1 C14 152.35(9)
C1 Th1 C14 123.93(8)
N4 Th1 C15 110.12(18)
N2 Th1 C15 136.31(19)
N1 Th1 C15 116.52(17)
N3 Th1 C15 89.90(16)
C13 Th1 C15 46.1
C12 Th1 C15 47.8
C11 Th1 C15 29.6
C2 Th1 C15 136.19(8)
C1 Th1 C15 112.50(8)
C14 Th1 C15 28.9
N4 Th1 C5 113.23(19)
N2 Th1 C5 126.93(18)
N1 Th1 C5 116.35(17)
N3 Th1 C5 90.07(16)
C13 Th1 C5 135.95(8)
C12 Th1 C5 128.74(8)
C11 Th1 C5 100.99(7)
C2 Th1 C5 46.0
C1 Th1 C5 28.0
C14 Th1 C5 110.99(7)
C15 Th1 C5 90.19(6)
C21 N1 N2 130.0(7)
C21 N1 Th1 165.2(6)
N2 N1 Th1 64.7(4)
N1 N2 C34 124.3(7)
N1 N2 Th1 83.8(4)
C34 N2 Th1 148.3(6)
C41 N3 N4 130.5(7)
C41 N3 Th1 165.5(6)
N4 N3 Th1 63.8(4)
N3 N4 C54 123.8(7)
N3 N4 Th1 84.6(5)
C54 N4 Th1 148.2(5)
C5 C1 C2 107.5
C5 C1 C6 126.1
C2 C1 C6 126.4
C5 C1 Th1 78.5
C2 C1 Th1 75.7
C6 C1 Th1 112.1
C1 C2 C3 108.5
C1 C2 C7 125.7
C3 C2 C7 125.8
C1 C2 Th1 75.8
C3 C2 Th1 78.81(5)
C7 C2 Th1 112.1
C4 C3 C2 107.7
C4 C3 C8 125.9
C2 C3 C8 126.5
C4 C3 Th1 77.8
C2 C3 Th1 73.1
C8 C3 Th1 115.2
C3 C4 C5 108.0
C3 C4 C9 125.6
C5 C4 C9 126.3
C3 C4 Th1 74.8
C5 C4 Th1 74.4
C9 C4 Th1 116.8
C1 C5 C4 108.3
C1 C5 C10 125.6
C4 C5 C10 126.2
C1 C5 Th1 73.5
C4 C5 Th1 77.9
C10 C5 Th1 114.9
C12 C11 C15 109.5
C12 C11 C16 129.0
C15 C11 C16 120.8
C12 C11 Th1 74.2
C15 C11 Th1 77.1
C16 C11 Th1 123.1
C11 C12 C13 105.7
C11 C12 C17 126.8
C13 C12 C17 126.7
C11 C12 Th1 77.8
C13 C12 Th1 74.66(5)
C17 C12 Th1 121.0
C14 C13 C12 114.7
C14 C13 C18 121.9
C12 C13 C18 122.1
C14 C13 Th1 81.4
C12 C13 Th1 76.93(5)
C18 C13 Th1 121.3
C13 C14 C15 105.5
C13 C14 C19 126.3
C15 C14 C19 127.2
C13 C14 Th1 71.2
C15 C14 Th1 75.6
C19 C14 Th1 126.55(5)
C20 C15 C14 127.6
C20 C15 C11 125.6
C14 C15 C11 104.5
C20 C15 Th1 129.0
C14 C15 Th1 75.6
C11 C15 Th1 73.27(5)
N1 C21 C22 119.6(6)
N1 C21 C28 125.1(7)
C22 C21 C28 115.3(6)
C23 C22 C27 120.0
C23 C22 C21 117.4(3)
C27 C22 C21 122.5(3)
C22 C23 C24 120.0
C25 C24 C23 120.0
C24 C25 C26 120.0
C27 C26 C25 120.0
C26 C27 C22 120.0
C29 C28 C33 121.2
C29 C28 C21 120.1(4)
C33 C28 C21 117.0(4)
C28 C29 C30 118.6
C31 C30 C29 119.1
C30 C31 C32 120.6
C33 C32 C31 122.0
C32 C33 C28 117.5
N2 C34 C35 117.9(7)
C36 C35 C40 120.0
C36 C35 C34 119.5(5)
C40 C35 C34 120.5(5)
C37 C36 C35 120.0
C36 C37 C38 120.0
C39 C38 C37 120.0
C38 C39 C40 120.0
C39 C40 C35 120.0
N3 C41 C48 127.7(7)
N3 C41 C42 118.5(7)
C48 C41 C42 113.8(6)
C43 C42 C47 120.0
C43 C42 C41 119.6(5)
C47 C42 C41 120.4(5)
C44 C43 C42 120.0
C43 C44 C45 120.0
C44 C45 C46 120.0
C47 C46 C45 120.0
C46 C47 C42 120.0
C49 C48 C53 120.0
C49 C48 C41 119.0(5)
C53 C48 C41 120.7(5)
C50 C49 C48 120.0
C51 C50 C49 120.0
C50 C51 C52 120.0
C53 C52 C51 120.0
C52 C53 C48 120.0
N4 C54 C55 117.3(7)
C56 C55 C60 120.0
C56 C55 C54 120.6(5)
C60 C55 C54 119.4(5)
C55 C56 C57 120.0
C58 C57 C56 120.0
C57 C58 C59 120.0
C60 C59 C58 120.0
C59 C60 C55 120.0

loop_
_geom_bond_atom_site_label_1
_geom_bond_atom_site_label_2
_geom_bond_distance
Th1 N4 2.324(7)
Th1 N2 2.339(7)
Th1 N1 2.572(7)
Th1 N3 2.578(7)
Th1 C13 2.787(3)
Th1 C12 2.815(3)
Th1 C11 2.860(3)
Th1 C2 2.889(3)
Th1 C1 2.890(3)
Th1 C14 2.911(3)
Th1 C15 2.911(3)
Th1 C5 2.954(3)
N1 C21 1.284(11)
N1 N2 1.352(10)
N2 C34 1.424(11)
N3 C41 1.278(11)
N3 N4 1.358(9)
N4 C54 1.455(11)
C1 C5 1.4144
C1 C2 1.4195
C1 C6 1.5150(11)
C2 C3 1.4224
C2 C7 1.5012
C3 C4 1.4126
C3 C8 1.5130(11)
C4 C5 1.4257
C4 C9 1.5076
C5 C10 1.5045
C11 C12 1.3689
C11 C15 1.4752
C11 C16 1.5556(11)
C12 C13 1.3750
C12 C17 1.6079(11)
C13 C14 1.3552
C13 C18 1.5085
C14 C15 1.4513
C14 C19 1.5616(11)
C15 C20 1.4094
C21 C22 1.518(9)
C21 C28 1.536(8)
C22 C23 1.3900
C22 C27 1.3900
C23 C24 1.3900
C24 C25 1.3900
C25 C26 1.3900
C26 C27 1.3900
C28 C29 1.3482
C28 C33 1.4477
C29 C30 1.4086
C30 C31 1.3526
C31 C32 1.3963
C32 C33 1.3005
C34 C35 1.513(10)
C35 C36 1.3900
C35 C40 1.3900
C36 C37 1.3900
C37 C38 1.3900
C38 C39 1.3900
C39 C40 1.3900
C41 C48 1.491(9)
C41 C42 1.510(9)
C42 C43 1.3900
C42 C47 1.3900
C43 C44 1.3900
C44 C45 1.3900
C45 C46 1.3900
C46 C47 1.3900
C48 C49 1.3900
C48 C53 1.3900
C49 C50 1.3900
C50 C51 1.3900
C51 C52 1.3900
C52 C53 1.3900
C54 C55 1.509(10)
C55 C56 1.3900
C55 C60 1.3900
C56 C57 1.3900
C57 C58 1.3900
C58 C59 1.3900
C59 C60 1.3900

loop_
_geom_torsion_atom_site_label_1
_geom_torsion_atom_site_label_2
_geom_torsion_atom_site_label_3
_geom_torsion_atom_site_label_4
_geom_torsion
N4 Th1 N1 C21 -167(2)
N2 Th1 N1 C21 -178(2)
N3 Th1 N1 C21 -169(2)
C13 Th1 N1 C21 -83(2)
C12 Th1 N1 C21 -62(2)
C11 Th1 N1 C21 -37(2)
C2 Th1 N1 C21 101(2)
C1 Th1 N1 C21 95(2)
C14 Th1 N1 C21 -74(2)
C15 Th1 N1 C21 -41(2)
C5 Th1 N1 C21 63(2)
N4 Th1 N1 N2 11.5(5)
N3 Th1 N1 N2 9.4(6)
C13 Th1 N1 N2 95.6(4)
C12 Th1 N1 N2 116.2(4)
C11 Th1 N1 N2 140.8(4)
C2 Th1 N1 N2 -80.7(4)
C1 Th1 N1 N2 -87.1(4)
C14 Th1 N1 N2 104.5(4)
C15 Th1 N1 N2 137.1(4)
C5 Th1 N1 N2 -118.4(4)
C21 N1 N2 C34 -16.6(13)
Th1 N1 N2 C34 164.0(9)
C21 N1 N2 Th1 179.4(8)
N4 Th1 N2 N1 -169.0(5)
N3 Th1 N2 N1 -173.7(4)
C13 Th1 N2 N1 -86.8(4)
C12 Th1 N2 N1 -59.2(4)
C11 Th1 N2 N1 -42.6(5)
C2 Th1 N2 N1 96.9(4)
C1 Th1 N2 N1 106.5(4)
C14 Th1 N2 N1 -94.6(4)
C15 Th1 N2 N1 -61.9(5)
C5 Th1 N2 N1 80.6(5)
N4 Th1 N2 C34 36.7(11)
N1 Th1 N2 C34 -154.3(14)
N3 Th1 N2 C34 31.9(12)
C13 Th1 N2 C34 118.9(11)
C12 Th1 N2 C34 146.4(11)
C11 Th1 N2 C34 163.1(11)
C2 Th1 N2 C34 -57.4(11)
C1 Th1 N2 C34 -47.8(11)
C14 Th1 N2 C34 111.1(11)
C15 Th1 N2 C34 143.8(10)
C5 Th1 N2 C34 -73.8(11)
N4 Th1 N3 C41 171(2)
N2 Th1 N3 C41 -180(2)
N1 Th1 N3 C41 175(2)
C13 Th1 N3 C41 86(2)
C12 Th1 N3 C41 83(2)
C11 Th1 N3 C41 52(2)
C2 Th1 N3 C41 -96(2)
C1 Th1 N3 C41 -73(2)
C14 Th1 N3 C41 62(2)
C15 Th1 N3 C41 40(2)
C5 Th1 N3 C41 -50(2)
N2 Th1 N3 N4 8.9(5)
N1 Th1 N3 N4 3.7(6)
C13 Th1 N3 N4 -85.2(4)
C12 Th1 N3 N4 -88.3(4)
C11 Th1 N3 N4 -119.0(4)
C2 Th1 N3 N4 92.6(4)
C1 Th1 N3 N4 115.3(4)
C14 Th1 N3 N4 -109.1(4)
C15 Th1 N3 N4 -131.2(4)
C5 Th1 N3 N4 138.6(4)
C41 N3 N4 C54 -12.5(13)
Th1 N3 N4 C54 164.6(8)
C41 N3 N4 Th1 -177.1(8)
N2 Th1 N4 N3 -171.4(5)
N1 Th1 N4 N3 -177.5(4)
C13 Th1 N4 N3 91.6(4)
C12 Th1 N4 N3 104.2(4)
C11 Th1 N4 N3 80.6(5)
C2 Th1 N4 N3 -88.6(4)
C1 Th1 N4 N3 -60.4(4)
C14 Th1 N4 N3 64.0(4)
C15 Th1 N4 N3 53.3(4)
C5 Th1 N4 N3 -46.0(5)
N2 Th1 N4 C54 33.3(10)
N1 Th1 N4 C54 27.2(11)
N3 Th1 N4 C54 -155.3(13)
C13 Th1 N4 C54 -63.7(10)
C12 Th1 N4 C54 -51.1(11)
C11 Th1 N4 C54 -74.7(11)
C2 Th1 N4 C54 116.1(10)
C1 Th1 N4 C54 144.3(11)
C14 Th1 N4 C54 -91.3(11)
C15 Th1 N4 C54 -102.0(10)
C5 Th1 N4 C54 158.7(10)
N4 Th1 C1 C5 150.90(18)
N2 Th1 C1 C5 -131.9(2)
N1 Th1 C1 C5 -98.03(19)
N3 Th1 C1 C5 122.60(16)
C13 Th1 C1 C5 76.33(19)
C12 Th1 C1 C5 9.9(2)
C11 Th1 C1 C5 10.36(9)
C2 Th1 C1 C5 -111.6
C14 Th1 C1 C5 69.74(9)
C15 Th1 C1 C5 39.48(7)
N4 Th1 C1 C2 -97.48(18)
N2 Th1 C1 C2 -20.2(2)
N1 Th1 C1 C2 13.59(19)
N3 Th1 C1 C2 -125.78(17)
C13 Th1 C1 C2 -172.0(2)
C12 Th1 C1 C2 121.6(2)
C11 Th1 C1 C2 121.99(11)
C14 Th1 C1 C2 -178.63(10)
C15 Th1 C1 C2 151.11(9)
C5 Th1 C1 C2 111.6
N4 Th1 C1 C6 26.39(18)
N2 Th1 C1 C6 103.6(2)
N1 Th1 C1 C6 137.46(19)
N3 Th1 C1 C6 -1.90(16)
C13 Th1 C1 C6 -48.2(2)
C12 Th1 C1 C6 -114.6(2)
C11 Th1 C1 C6 -114.14(10)
C2 Th1 C1 C6 123.9
C14 Th1 C1 C6 -54.76(10)
C15 Th1 C1 C6 -85.02(8)
C5 Th1 C1 C6 -124.5
C5 C1 C2 C3 0.0
C6 C1 C2 C3 -180.0
Th1 C1 C2 C3 -72.80(5)
C5 C1 C2 C7 180.0
C6 C1 C2 C7 0.0
Th1 C1 C2 C7 107.19(5)
C5 C1 C2 Th1 72.80(5)
C6 C1 C2 Th1 -107.19(5)
N4 Th1 C2 C1 82.94(18)
N2 Th1 C2 C1 160.95(19)
N1 Th1 C2 C1 -167.78(17)
N3 Th1 C2 C1 51.31(16)
C13 Th1 C2 C1 85.2(14)
C12 Th1 C2 C1 -126.7(2)
C11 Th1 C2 C1 -84.25(13)
C14 Th1 C2 C1 2.45(18)
C15 Th1 C2 C1 -40.15(12)
C5 Th1 C2 C1 -37.3
N4 Th1 C2 C3 -164.49(18)
N2 Th1 C2 C3 -86.48(19)
N1 Th1 C2 C3 -55.21(17)
N3 Th1 C2 C3 163.89(16)
C13 Th1 C2 C3 -162.2(14)
C12 Th1 C2 C3 -14.2(2)
C11 Th1 C2 C3 28.32(12)
C1 Th1 C2 C3 112.6
C14 Th1 C2 C3 115.0(2)
C15 Th1 C2 C3 72.42(12)
C5 Th1 C2 C3 75.3
N4 Th1 C2 C7 -40.18(18)
N2 Th1 C2 C7 37.83(19)
N1 Th1 C2 C7 69.09(17)
N3 Th1 C2 C7 -71.81(16)
C13 Th1 C2 C7 -37.9(14)
C12 Th1 C2 C7 110.1(2)
C11 Th1 C2 C7 152.63(11)
C1 Th1 C2 C7 -123.1
C14 Th1 C2 C7 -120.67(19)
C15 Th1 C2 C7 -163.28(11)
C5 Th1 C2 C7 -160.4
C1 C2 C3 C4 0.0
C7 C2 C3 C4 180.0
Th1 C2 C3 C4 -70.8
C1 C2 C3 C8 180.0
C7 C2 C3 C8 0.0
Th1 C2 C3 C8 109.2
C1 C2 C3 Th1 70.8
C7 C2 C3 Th1 -109.2
N4 Th1 C3 C4 130.9(2)
N2 Th1 C3 C4 -156.99(19)
N1 Th1 C3 C4 -126.33(18)
N3 Th1 C3 C4 94.58(18)
C13 Th1 C3 C4 -69.9(2)
C12 Th1 C3 C4 -74.51(9)
C11 Th1 C3 C4 -47.03(6)
C2 Th1 C3 C4 113.0
C1 Th1 C3 C4 75.6
C14 Th1 C3 C4 -7.17(18)
C15 Th1 C3 C4 -15.50(8)
C5 Th1 C3 C4 36.4
N4 Th1 C3 C2 17.9(2)
N2 Th1 C3 C2 90.0(2)
N1 Th1 C3 C2 120.70(18)
N3 Th1 C3 C2 -18.39(18)
C13 Th1 C3 C2 177.1(2)
C12 Th1 C3 C2 172.51(11)
C11 Th1 C3 C2 -160.01(8)
C1 Th1 C3 C2 -37.4
C14 Th1 C3 C2 -120.1(2)
C15 Th1 C3 C2 -128.47(10)
C5 Th1 C3 C2 -76.6
N4 Th1 C3 C8 -105.0(2)
N2 Th1 C3 C8 -32.86(19)
N1 Th1 C3 C8 -2.21(17)
N3 Th1 C3 C8 -141.30(18)
C13 Th1 C3 C8 54.2(2)
C12 Th1 C3 C8 49.61(11)
C11 Th1 C3 C8 77.09(8)
C2 Th1 C3 C8 -122.9
C1 Th1 C3 C8 -160.3
C14 Th1 C3 C8 116.95(18)
C15 Th1 C3 C8 108.62(8)
C5 Th1 C3 C8 160.5
C2 C3 C4 C5 0.0
C8 C3 C4 C5 180.0
Th1 C3 C4 C5 -67.58(5)
C2 C3 C4 C9 180.0
C8 C3 C4 C9 0.0
Th1 C3 C4 C9 112.42(5)
C2 C3 C4 Th1 67.58(5)
C8 C3 C4 Th1 -112.42(5)
N4 Th1 C4 C3 -67.1(2)
N2 Th1 C4 C3 24.0(2)
N1 Th1 C4 C3 50.26(17)
N3 Th1 C4 C3 -100.14(18)
C13 Th1 C4 C3 144.52(14)
C12 Th1 C4 C3 121.36(8)
C11 Th1 C4 C3 137.38(6)
C2 Th1 C4 C3 -37.3
C1 Th1 C4 C3 -77.4
C14 Th1 C4 C3 175.82(11)
C15 Th1 C4 C3 166.91(7)
C5 Th1 C4 C3 -114.1
N4 Th1 C4 C5 47.0(2)
N2 Th1 C4 C5 138.2(2)
N1 Th1 C4 C5 164.40(16)
N3 Th1 C4 C5 14.00(17)
C13 Th1 C4 C5 -101.34(13)
C12 Th1 C4 C5 -124.51(8)
C11 Th1 C4 C5 -108.48(6)
C2 Th1 C4 C5 76.8
C1 Th1 C4 C5 36.8
C14 Th1 C4 C5 -70.04(9)
C15 Th1 C4 C5 -78.95(6)
N4 Th1 C4 C9 170.3(2)
N2 Th1 C4 C9 -98.6(2)
N1 Th1 C4 C9 -72.36(17)
N3 Th1 C4 C9 137.24(18)
C13 Th1 C4 C9 21.90(15)
C12 Th1 C4 C9 -1.26(10)
C11 Th1 C4 C9 14.76(7)
C2 Th1 C4 C9 -159.9
C1 Th1 C4 C9 160.0
C14 Th1 C4 C9 53.20(11)
C15 Th1 C4 C9 44.29(7)
C5 Th1 C4 C9 123.2
C2 C1 C5 C4 0.0
C6 C1 C5 C4 180.0
Th1 C1 C5 C4 70.9
C2 C1 C5 C10 180.0
C6 C1 C5 C10 0.0
Th1 C1 C5 C10 -109.1
C2 C1 C5 Th1 -70.9
C6 C1 C5 Th1 109.1
C3 C4 C5 C1 0.0
C9 C4 C5 C1 180.0
Th1 C4 C5 C1 -67.9
C3 C4 C5 C10 180.0
C9 C4 C5 C10 0.0
Th1 C4 C5 C10 112.1
C3 C4 C5 Th1 67.9
C9 C4 C5 Th1 -112.1
N4 Th1 C5 C1 -31.96(19)
N2 Th1 C5 C1 60.9(2)
N1 Th1 C5 C1 95.98(19)
N3 Th1 C5 C1 -54.12(16)
C13 Th1 C5 C1 -137.37(14)
C12 Th1 C5 C1 -174.95(12)
C11 Th1 C5 C1 -171.77(7)
C2 Th1 C5 C1 38.0
C14 Th1 C5 C1 -123.52(8)
C15 Th1 C5 C1 -144.02(6)
N4 Th1 C5 C4 -145.40(19)
N2 Th1 C5 C4 -52.6(2)
N1 Th1 C5 C4 -17.46(18)
N3 Th1 C5 C4 -167.56(16)
C13 Th1 C5 C4 109.19(13)
C12 Th1 C5 C4 71.61(10)
C11 Th1 C5 C4 74.79(6)
C2 Th1 C5 C4 -75.5
C1 Th1 C5 C4 -113.4
C14 Th1 C5 C4 123.04(8)
C15 Th1 C5 C4 102.53(6)
N4 Th1 C5 C10 90.1(2)
N2 Th1 C5 C10 -177.1(2)
N1 Th1 C5 C10 -141.94(19)
N3 Th1 C5 C10 67.96(16)
C13 Th1 C5 C10 -15.29(15)
C12 Th1 C5 C10 -52.87(12)
C11 Th1 C5 C10 -49.69(8)
C2 Th1 C5 C10 160.0
C1 Th1 C5 C10 122.1
C14 Th1 C5 C10 -1.44(10)
C15 Th1 C5 C10 -21.94(7)
N4 Th1 C11 C12 54.0(2)
N2 Th1 C11 C12 -37.7(2)
N1 Th1 C11 C12 -58.41(17)
N3 Th1 C11 C12 89.52(18)
C13 Th1 C11 C12 38.7
C2 Th1 C11 C12 -142.30(14)
C1 Th1 C11 C12 -179.63(12)
C14 Th1 C11 C12 76.8
C15 Th1 C11 C12 114.9
C5 Th1 C11 C12 -174.70(7)
N4 Th1 C11 C15 -60.9(2)
N2 Th1 C11 C15 -152.5(2)
N1 Th1 C11 C15 -173.26(17)
N3 Th1 C11 C15 -25.34(18)
C13 Th1 C11 C15 -76.2
C12 Th1 C11 C15 -114.9
C2 Th1 C11 C15 102.84(13)
C1 Th1 C11 C15 65.51(10)
C14 Th1 C11 C15 -38.1
C5 Th1 C11 C15 70.45(6)
N4 Th1 C11 C16 -179.4(2)
N2 Th1 C11 C16 88.9(2)
N1 Th1 C11 C16 68.17(17)
N3 Th1 C11 C16 -143.90(18)
C13 Th1 C11 C16 165.3
C12 Th1 C11 C16 126.6
C2 Th1 C11 C16 -15.72(16)
C1 Th1 C11 C16 -53.05(12)
C14 Th1 C11 C16 -156.6
C15 Th1 C11 C16 -118.6
C5 Th1 C11 C16 -48.12(8)
C15 C11 C12 C13 -0.2
C16 C11 C12 C13 169.9
Th1 C11 C12 C13 -70.01(5)
C15 C11 C12 C17 -170.4
C16 C11 C12 C17 -0.3
Th1 C11 C12 C17 119.82(5)
C15 C11 C12 Th1 69.78(5)
C16 C11 C12 Th1 -120.08(5)
N4 Th1 C12 C11 -137.52(18)
N2 Th1 C12 C11 145.27(19)
N1 Th1 C12 C11 117.29(18)
N3 Th1 C12 C11 -103.86(17)
C13 Th1 C12 C11 -110.3
C2 Th1 C12 C11 74.0(2)
C1 Th1 C12 C11 0.7(2)
C14 Th1 C12 C11 -76.7
C15 Th1 C12 C11 -37.2
C5 Th1 C12 C11 6.68(9)
N4 Th1 C12 C13 -27.24(19)
N2 Th1 C12 C13 -104.45(19)
N1 Th1 C12 C13 -132.42(18)
N3 Th1 C12 C13 6.42(17)
C11 Th1 C12 C13 110.3
C2 Th1 C12 C13 -175.7(2)
C1 Th1 C12 C13 111.0(2)
C14 Th1 C12 C13 33.6
C15 Th1 C12 C13 73.1
C5 Th1 C12 C13 116.96(11)
N4 Th1 C12 C17 96.66(19)
N2 Th1 C12 C17 19.45(19)
N1 Th1 C12 C17 -8.53(18)
N3 Th1 C12 C17 130.32(17)
C13 Th1 C12 C17 123.9
C11 Th1 C12 C17 -125.8
C2 Th1 C12 C17 -51.8(2)
C1 Th1 C12 C17 -125.1(2)
C14 Th1 C12 C17 157.5
C15 Th1 C12 C17 -163.0
C5 Th1 C12 C17 -119.14(9)
C11 C12 C13 C14 -1.7
C17 C12 C13 C14 168.5
Th1 C12 C13 C14 -74.0
C11 C12 C13 C18 -168.8
C17 C12 C13 C18 1.4
Th1 C12 C13 C18 118.9
C11 C12 C13 Th1 72.3
C17 C12 C13 Th1 -117.5
N4 Th1 C13 C14 -87.88(18)
N2 Th1 C13 C14 -165.51(19)
N1 Th1 C13 C14 162.99(17)
N3 Th1 C13 C14 -56.15(16)
C12 Th1 C13 C14 117.9
C11 Th1 C13 C14 80.0
C2 Th1 C13 C14 -90.2(14)
C1 Th1 C13 C14 -11.93(18)
C15 Th1 C13 C14 38.3
C5 Th1 C13 C14 29.04(12)
N4 Th1 C13 C12 154.17(18)
N2 Th1 C13 C12 76.54(19)
N1 Th1 C13 C12 45.04(17)
N3 Th1 C13 C12 -174.09(16)
C11 Th1 C13 C12 -37.9
C2 Th1 C13 C12 151.9(14)
C1 Th1 C13 C12 -129.9(2)
C14 Th1 C13 C12 -117.9
C15 Th1 C13 C12 -79.7
C5 Th1 C13 C12 -88.91(13)
N4 Th1 C13 C18 34.35(18)
N2 Th1 C13 C18 -43.28(19)
N1 Th1 C13 C18 -74.78(17)
N3 Th1 C13 C18 66.08(16)
C12 Th1 C13 C18 -119.8
C11 Th1 C13 C18 -157.8
C2 Th1 C13 C18 32.0(15)
C1 Th1 C13 C18 110.29(18)
C14 Th1 C13 C18 122.2
C15 Th1 C13 C18 160.5
C5 Th1 C13 C18 151.27(10)
C12 C13 C14 C15 2.8
C18 C13 C14 C15 169.9
Th1 C13 C14 C15 -68.43(5)
C12 C13 C14 C19 -166.7
C18 C13 C14 C19 0.4
Th1 C13 C14 C19 122.06(5)
C12 C13 C14 Th1 71.25(5)
C18 C13 C14 Th1 -121.63(5)
N4 Th1 C14 C13 88.86(19)
N2 Th1 C14 C13 17.1(2)
N1 Th1 C14 C13 -19.53(19)
N3 Th1 C14 C13 118.79(17)
C12 Th1 C14 C13 -34.9
C11 Th1 C14 C13 -73.2
C2 Th1 C14 C13 171.7(2)
C1 Th1 C14 C13 173.06(11)
C15 Th1 C14 C13 -112.3
C5 Th1 C14 C13 -158.81(9)
N4 Th1 C14 C15 -158.83(18)
N2 Th1 C14 C15 129.4(2)
N1 Th1 C14 C15 92.77(19)
N3 Th1 C14 C15 -128.91(17)
C13 Th1 C14 C15 112.3
C12 Th1 C14 C15 77.4
C11 Th1 C14 C15 39.1
C2 Th1 C14 C15 -76.04(19)
C1 Th1 C14 C15 -74.63(9)
C5 Th1 C14 C15 -46.50(6)
N4 Th1 C14 C19 -32.92(18)
N2 Th1 C14 C19 -104.7(2)
N1 Th1 C14 C19 -141.32(19)
N3 Th1 C14 C19 -2.99(17)
C13 Th1 C14 C19 -121.8
C12 Th1 C14 C19 -156.7
C11 Th1 C14 C19 165.0
C2 Th1 C14 C19 49.9(2)
C1 Th1 C14 C19 51.28(11)
C15 Th1 C14 C19 125.9
C5 Th1 C14 C19 79.41(8)
C13 C14 C15 C20 -166.1
C19 C14 C15 C20 3.2
Th1 C14 C15 C20 128.47(5)
C13 C14 C15 C11 -2.7
C19 C14 C15 C11 166.7
Th1 C14 C15 C11 -68.07(5)
C13 C14 C15 Th1 65.38(5)
C19 C14 C15 Th1 -125.22(5)
C12 C11 C15 C20 165.7
C16 C11 C15 C20 -5.3
Th1 C11 C15 C20 -126.4
C12 C11 C15 C14 1.8
C16 C11 C15 C14 -169.2
Th1 C11 C15 C14 69.7
C12 C11 C15 Th1 -67.9
C16 C11 C15 Th1 121.0
N4 Th1 C15 C20 -104.6(2)
N2 Th1 C15 C20 161.2(3)
N1 Th1 C15 C20 130.15(19)
N3 Th1 C15 C20 -79.77(17)
C13 Th1 C15 C20 -163.3
C12 Th1 C15 C20 157.6
C11 Th1 C15 C20 122.6
C2 Th1 C15 C20 12.36(17)
C1 Th1 C15 C20 -7.05(12)
C14 Th1 C15 C20 -127.1
C5 Th1 C15 C20 10.30(9)
N4 Th1 C15 C14 22.45(19)
N2 Th1 C15 C14 -71.8(3)
N1 Th1 C15 C14 -102.78(19)
N3 Th1 C15 C14 47.29(16)
C13 Th1 C15 C14 -36.2
C12 Th1 C15 C14 -75.4
C11 Th1 C15 C14 -110.3
C2 Th1 C15 C14 139.42(14)
C1 Th1 C15 C14 120.01(9)
C5 Th1 C15 C14 137.37(6)
N4 Th1 C15 C11 132.76(19)
N2 Th1 C15 C11 38.5(3)
N1 Th1 C15 C11 7.52(19)
N3 Th1 C15 C11 157.60(16)
C13 Th1 C15 C11 74.1
C12 Th1 C15 C11 34.9
C2 Th1 C15 C11 -110.27(13)
C1 Th1 C15 C11 -129.68(8)
C14 Th1 C15 C11 110.3
C5 Th1 C15 C11 -112.32(6)
N2 N1 C21 C22 174.5(7)
Th1 N1 C21 C22 -7(3)
N2 N1 C21 C28 -5.9(13)
Th1 N1 C21 C28 172.0(17)
N1 C21 C22 C23 -7.5(8)
C28 C21 C22 C23 172.9(4)
N1 C21 C22 C27 167.8(6)
C28 C21 C22 C27 -11.7(8)
C27 C22 C23 C24 0.0
C21 C22 C23 C24 175.4(4)
C22 C23 C24 C25 0.0
C23 C24 C25 C26 0.0
C24 C25 C26 C27 0.0
C25 C26 C27 C22 0.0
C23 C22 C27 C26 0.0
C21 C22 C27 C26 -175.2(4)
N1 C21 C28 C29 103.1(7)
C22 C21 C28 C29 -77.4(6)
N1 C21 C28 C33 -91.7(8)
C22 C21 C28 C33 87.9(6)
C33 C28 C29 C30 8.3
C21 C28 C29 C30 173.0(4)
C28 C29 C30 C31 -7.5
C29 C30 C31 C32 6.8
C30 C31 C32 C33 -7.2
C31 C32 C33 C28 7.6
C29 C28 C33 C32 -8.5
C21 C28 C33 C32 -173.5(4)
N1 N2 C34 C35 86.4(10)
Th1 N2 C34 C35 -125.0(10)
N2 C34 C35 C36 -160.9(6)
N2 C34 C35 C40 21.1(11)
C40 C35 C36 C37 0.0
C34 C35 C36 C37 -177.9(7)
C35 C36 C37 C38 0.0
C36 C37 C38 C39 0.0
C37 C38 C39 C40 0.0
C38 C39 C40 C35 0.0
C36 C35 C40 C39 0.0
C34 C35 C40 C39 177.9(7)
N4 N3 C41 C48 -4.1(14)
Th1 N3 C41 C48 -173.8(17)
N4 N3 C41 C42 177.9(7)
Th1 N3 C41 C42 8(3)
N3 C41 C42 C43 -8.9(9)
C48 C41 C42 C43 172.9(5)
N3 C41 C42 C47 170.8(6)
C48 C41 C42 C47 -7.4(8)
C47 C42 C43 C44 0.0
C41 C42 C43 C44 179.7(6)
C42 C43 C44 C45 0.0
C43 C44 C45 C46 0.0
C44 C45 C46 C47 0.0
C45 C46 C47 C42 0.0
C43 C42 C47 C46 0.0
C41 C42 C47 C46 -179.7(6)
N3 C41 C48 C49 -86.8(9)
C42 C41 C48 C49 91.2(7)
N3 C41 C48 C53 99.2(9)
C42 C41 C48 C53 -82.8(7)
C53 C48 C49 C50 0.0
C41 C48 C49 C50 -174.1(7)
C48 C49 C50 C51 0.0
C49 C50 C51 C52 0.0
C50 C51 C52 C53 0.0
C51 C52 C53 C48 0.0
C49 C48 C53 C52 0.0
C41 C48 C53 C52 174.0(7)
N3 N4 C54 C55 89.4(10)
Th1 N4 C54 C55 -120.7(10)
N4 C54 C55 C56 16.5(9)
N4 C54 C55 C60 -166.5(6)
C60 C55 C56 C57 0.0
C54 C55 C56 C57 176.9(7)
C55 C56 C57 C58 0.0
C56 C57 C58 C59 0.0
C57 C58 C59 C60 0.0
C58 C59 C60 C55 0.0
C56 C55 C60 C59 0.0
C54 C55 C60 C59 -177.0(7)
